data_2237433
loop_
_publ_author_name
'Artetxe, Be\~nat'
'San Felices, Leire'
'Pache, Aroa'
'Reinoso, Santiago'
'Guti\'errez-Zorrilla, Juan M.'

_publ_section_title
;
 Diaquabis(1<i>H</i>-imidazole-4-carboxylato-\k^2^<i>N</i>^3^,<i>O</i>)cobalt(II)
;
_journal_coeditor_code ZJ2099
_journal_issue 2
_journal_name_full 'Acta Crystallographica Section E'
_journal_page_first m94
_journal_paper_doi 10.1107/S1600536813000330
_journal_volume 69
_journal_year 2013
_chemical_formula_iupac '[Co (C4 H3 N2 O2)2 (H2 O)2]'
_chemical_formula_moiety 'C8 H10 Co1 N4 O6'
_chemical_formula_sum 'C8 H10 Co N4 O6'
_chemical_formula_weight 317.13
_chemical_name_common
;
Diaquabis(1<i>H</i>-imidazole-4-carboxylato-\k^2^<i>N</i>^3^,<i>O</i>)cobalt(II)
;
_space_group_IT_number 56
_symmetry_cell_setting orthorhombic
_symmetry_space_group_name_Hall '-P 2ab 2ac'
_symmetry_space_group_name_H-M 'P c c n'
_atom_sites_solution_hydrogens difmap
_atom_sites_solution_primary direct
_atom_sites_solution_secondary difmap
_audit_creation_method 'WinGX routine CIF_UPDATE'
_cell_angle_alpha 90
_cell_angle_beta 90
_cell_angle_gamma 90
_cell_formula_units_Z 4
_cell_length_a 7.1236(16)
_cell_length_b 11.6305(2)
_cell_length_c 13.5496(4)
_cell_measurement_reflns_used 1055
_cell_measurement_temperature 99.98(10)
_cell_measurement_theta_max 28.0575
_cell_measurement_theta_min 1.7474
_cell_volume 1122.6(3)
_computing_cell_refinement 'CrysAlis PRO (Agilent, 2011)'
_computing_data_collection 'CrysAlis PRO (Agilent, 2011)'
_computing_data_reduction 'CrysAlis PRO (Agilent, 2011)'
_computing_molecular_graphics 'ORTEP-3 for Windows (Farrugia, 2012)'
_computing_publication_material
;
WinGX (Farrugia, 2012) and PLATON (Spek, 2009)
;
_computing_structure_refinement 'SHELXL97 (Sheldrick, 2008)'
_computing_structure_solution 'SUPERFLIP (Palatinus & Chapuis, 2007)'
_diffrn_ambient_temperature 99.98(10)
_diffrn_detector_area_resol_mean 16.2439
_diffrn_measured_fraction_theta_full 0.997
_diffrn_measured_fraction_theta_max 0.997
_diffrn_measurement_device '\k-geometry diffractometer'
_diffrn_measurement_device_type 'Agilent SuperNova (single source at offset)'
_diffrn_measurement_method \w
_diffrn_radiation_monochromator mirror
_diffrn_radiation_source 'SuperNova (Mo) X-ray Source'
_diffrn_radiation_type 'Mo K\a'
_diffrn_radiation_wavelength 0.71073
_diffrn_reflns_av_R_equivalents 0.0175
_diffrn_reflns_limit_h_max 7
_diffrn_reflns_limit_h_min -8
_diffrn_reflns_limit_k_max 14
_diffrn_reflns_limit_k_min -10
_diffrn_reflns_limit_l_max 17
_diffrn_reflns_limit_l_min -5
_diffrn_reflns_number 2396
_diffrn_reflns_theta_full 26.5
_diffrn_reflns_theta_max 26.5
_diffrn_reflns_theta_min 3.01
_exptl_absorpt_coefficient_mu 1.561
_exptl_absorpt_correction_T_max 1.00000
_exptl_absorpt_correction_T_min 0.94680
_exptl_absorpt_correction_type multi-scan
_exptl_absorpt_process_details '(CrysAlis PRO; Agilent, 2011)'
_exptl_crystal_colour red
_exptl_crystal_density_diffrn 1.876
_exptl_crystal_density_method 'not measured'
_exptl_crystal_description prism
_exptl_crystal_F_000 644
_exptl_crystal_size_max 0.09
_exptl_crystal_size_mid 0.04
_exptl_crystal_size_min 0.03
_refine_diff_density_max 0.315
_refine_diff_density_min -0.247
_refine_ls_extinction_method none
_refine_ls_goodness_of_fit_ref 1.084
_refine_ls_hydrogen_treatment mixed
_refine_ls_matrix_type full
_refine_ls_number_parameters 95
_refine_ls_number_reflns 1162
_refine_ls_number_restraints 2
_refine_ls_restrained_S_all 1.083
_refine_ls_R_factor_all 0.0332
_refine_ls_R_factor_gt 0.0273
_refine_ls_shift/su_max 0
_refine_ls_shift/su_mean 0
_refine_ls_structure_factor_coef Fsqd
_refine_ls_weighting_details 'calc w = 1/[\s^2^(Fo^2^)+(0.0201P)^2^+1.0008P] where P=(Fo^2^+2Fc^2^)/3'
_refine_ls_weighting_scheme calc
_refine_ls_wR_factor_gt 0.0600
_refine_ls_wR_factor_ref 0.0629
_reflns_number_gt 1025
_reflns_number_total 1162
_reflns_threshold_expression I>2\s(I)
_cod_data_source_file zj2099.cif
_cod_data_source_block I
_cod_database_code 2237433
_cod_database_fobs_code 2237433

loop_
_symmetry_equiv_pos_as_xyz
'x, y, z'
'-x+1/2, -y+1/2, z'
'x+1/2, -y, -z+1/2'
'-x, y+1/2, -z+1/2'
'-x, -y, -z'
'x-1/2, y-1/2, -z'
'-x-1/2, y, z-1/2'
'x, -y-1/2, z-1/2'

loop_
_atom_site_type_symbol
_atom_site_label
_atom_site_fract_x
_atom_site_fract_y
_atom_site_fract_z
_atom_site_U_iso_or_equiv
_atom_site_adp_type
_atom_site_calc_flag
_atom_site_refinement_flags
_atom_site_occupancy
Co Co1 0.75 0.25 0.13009(3) 0.00874(13) Uani d S 1
O O1W 0.8972(2) 0.09575(13) 0.15593(11) 0.0140(3) Uani d D 1
O O1 0.54278(18) 0.17114(12) 0.22690(10) 0.0120(3) Uani d . 1
O O2 0.26134(18) 0.08371(12) 0.22474(10) 0.0113(3) Uani d . 1
N N3 0.5553(2) 0.18870(15) 0.02894(12) 0.0107(4) Uani d . 1
N N1 0.3584(2) 0.12877(15) -0.08496(13) 0.0125(4) Uani d . 1
H H1 0.3094 0.1157 -0.1435 0.015 Uiso calc R 1
C C4 0.4058(3) 0.13338(17) 0.07356(15) 0.0098(4) Uani d . 1
C C6 0.4028(3) 0.12899(16) 0.18291(15) 0.0096(4) Uani d . 1
C C5 0.2836(3) 0.09571(18) 0.00325(15) 0.0118(4) Uani d . 1
H H5 0.1697 0.0549 0.0136 0.014 Uiso calc R 1
C C2 0.5204(3) 0.18489(18) -0.06678(15) 0.0123(4) Uani d . 1
H H2 0.5989 0.2173 -0.1162 0.015 Uiso calc R 1
H H1WA 1.007(3) 0.099(3) 0.180(2) 0.047(9) Uiso d D 1
H H1WB 0.847(4) 0.050(2) 0.1974(17) 0.039(9) Uiso d D 1

loop_
_atom_site_aniso_label
_atom_site_aniso_U_11
_atom_site_aniso_U_22
_atom_site_aniso_U_33
_atom_site_aniso_U_12
_atom_site_aniso_U_13
_atom_site_aniso_U_23
Co1 0.0080(2) 0.0098(2) 0.0084(2) -0.00165(15) 0 0
O1W 0.0110(8) 0.0146(8) 0.0163(8) -0.0018(6) -0.0014(7) 0.0039(7)
O1 0.0102(7) 0.0140(7) 0.0116(7) -0.0016(6) -0.0011(6) -0.0008(6)
O2 0.0087(7) 0.0137(7) 0.0116(7) -0.0007(6) 0.0021(6) 0.0019(6)
N3 0.0095(8) 0.0111(9) 0.0115(8) -0.0003(7) 0.0013(7) 0.0009(7)
N1 0.0130(9) 0.0151(9) 0.0094(8) -0.0007(7) -0.0031(7) -0.0005(7)
C4 0.0101(10) 0.0072(10) 0.0120(10) 0.0000(8) 0.0007(8) 0.0006(8)
C6 0.0105(10) 0.0071(9) 0.0113(10) 0.0041(8) 0.0009(8) 0.0000(8)
C5 0.0122(10) 0.0113(10) 0.0118(9) -0.0007(8) 0.0012(9) 0.0001(9)
C2 0.0121(10) 0.0137(11) 0.0111(10) -0.0008(8) 0.0005(8) 0.0009(9)

loop_
_atom_type_symbol
_atom_type_description
_atom_type_scat_dispersion_real
_atom_type_scat_dispersion_imag
_atom_type_scat_source
C C 0.0033 0.0016 'International Tables Vol C Tables 4.2.6.8 and 6.1.1.4'
H H 0 0 'International Tables Vol C Tables 4.2.6.8 and 6.1.1.4'
Co Co 0.3494 0.9721 'International Tables Vol C Tables 4.2.6.8 and 6.1.1.4'
N N 0.0061 0.0033 'International Tables Vol C Tables 4.2.6.8 and 6.1.1.4'
O O 0.0106 0.006 'International Tables Vol C Tables 4.2.6.8 and 6.1.1.4'

loop_
_geom_angle_atom_site_label_1
_geom_angle_atom_site_label_2
_geom_angle_atom_site_label_3
_geom_angle_site_symmetry_1
_geom_angle_site_symmetry_3
_geom_angle
_geom_angle_publ_flag
N3 Co1 N3 . 2_655 97.39(9) yes
N3 Co1 O1W . 2_655 93.98(6) ?
N3 Co1 O1W 2_655 2_655 98.62(6) ?
N3 Co1 O1W . . 98.62(6) yes
N3 Co1 O1W 2_655 . 93.98(6) ?
O1W Co1 O1W 2_655 . 160.87(9) ?
N3 Co1 O1 . 2_655 174.42(6) ?
N3 Co1 O1 2_655 2_655 78.47(6) ?
O1W Co1 O1 2_655 2_655 83.04(6) ?
O1W Co1 O1 . 2_655 85.47(6) ?
N3 Co1 O1 . . 78.47(6) yes
N3 Co1 O1 2_655 . 174.42(6) ?
O1W Co1 O1 2_655 . 85.47(6) ?
O1W Co1 O1 . . 83.04(6) yes
O1 Co1 O1 2_655 . 105.91(7) ?
Co1 O1W H1WA . . 119(2) ?
Co1 O1W H1WB . . 115.7(19) ?
H1WA O1W H1WB . . 100(3) ?
C6 O1 Co1 . . 114.52(12) ?
C2 N3 C4 . . 105.60(17) ?
C2 N3 Co1 . . 141.72(15) ?
C4 N3 Co1 . . 112.67(13) ?
C2 N1 C5 . . 108.11(17) ?
C2 N1 H1 . . 125.9 ?
C5 N1 H1 . . 125.9 ?
C5 C4 N3 . . 109.62(18) ?
C5 C4 C6 . . 132.70(18) ?
N3 C4 C6 . . 117.64(17) ?
O1 C6 O2 . . 125.27(18) ?
O1 C6 C4 . . 116.60(17) ?
O2 C6 C4 . . 118.13(17) ?
C4 C5 N1 . . 105.79(17) ?
C4 C5 H5 . . 127.1 ?
N1 C5 H5 . . 127.1 ?
N3 C2 N1 . . 110.87(18) ?
N3 C2 H2 . . 124.6 ?
N1 C2 H2 . . 124.6 ?

loop_
_geom_bond_atom_site_label_1
_geom_bond_atom_site_label_2
_geom_bond_site_symmetry_2
_geom_bond_distance
_geom_bond_publ_flag
Co1 N3 . 2.0763(17) yes
Co1 N3 2_655 2.0763(17) ?
Co1 O1W 2_655 2.1074(15) ?
Co1 O1W . 2.1074(15) yes
Co1 O1 2_655 2.1774(14) ?
Co1 O1 . 2.1774(14) yes
O1W H1WA . 0.849(17) ?
O1W H1WB . 0.853(17) ?
O1 C6 . 1.261(2) ?
O2 C6 . 1.271(2) ?
N3 C2 . 1.321(3) ?
N3 C4 . 1.383(2) ?
N1 C2 . 1.349(3) ?
N1 C5 . 1.364(3) ?
N1 H1 . 0.88 ?
C4 C5 . 1.363(3) ?
C4 C6 . 1.483(3) ?
C5 H5 . 0.95 ?
C2 H2 . 0.95 ?

loop_
_geom_hbond_atom_site_label_D
_geom_hbond_atom_site_label_H
_geom_hbond_atom_site_label_A
_geom_hbond_site_symmetry_A
_geom_hbond_distance_DH
_geom_hbond_distance_HA
_geom_hbond_distance_DA
_geom_hbond_angle_DHA
_geom_hbond_publ_flag
N1 H1 O2 7_655 0.88 1.89 2.766(2) 172 yes
O1W H1WA O2 1_655 0.86(2) 1.91(2) 2.760(2) 171(3) yes
O1W H1WB O2 3_555 0.85(2) 1.98(2) 2.812(2) 167(2) yes

loop_
_geom_torsion_atom_site_label_1
_geom_torsion_atom_site_label_2
_geom_torsion_atom_site_label_3
_geom_torsion_atom_site_label_4
_geom_torsion_site_symmetry_1
_geom_torsion
N3 Co1 O1 C6 . -1.93(13)
N3 Co1 O1 C6 2_655 -44.3(6)
O1W Co1 O1 C6 2_655 93.08(13)
O1W Co1 O1 C6 . -102.24(13)
O1 Co1 O1 C6 2_655 174.51(15)
N3 Co1 N3 C2 2_655 -5.2(2)
O1W Co1 N3 C2 2_655 94.1(2)
O1W Co1 N3 C2 . -100.4(2)
O1 Co1 N3 C2 2_655 36.6(7)
O1 Co1 N3 C2 . 178.6(2)
N3 Co1 N3 C4 2_655 176.15(16)
O1W Co1 N3 C4 2_655 -84.61(14)
O1W Co1 N3 C4 . 80.96(14)
O1 Co1 N3 C4 2_655 -142.1(6)
O1 Co1 N3 C4 . -0.06(13)
C2 N3 C4 C5 . 0.7(2)
Co1 N3 C4 C5 . 179.84(13)
C2 N3 C4 C6 . -177.35(18)
Co1 N3 C4 C6 . 1.8(2)
Co1 O1 C6 O2 . -176.57(15)
Co1 O1 C6 C4 . 3.4(2)
C5 C4 C6 O1 . 178.9(2)
N3 C4 C6 O1 . -3.6(3)
C5 C4 C6 O2 . -1.1(3)
N3 C4 C6 O2 . 176.37(17)
N3 C4 C5 N1 . -0.3(2)
C6 C4 C5 N1 . 177.4(2)
C2 N1 C5 C4 . -0.2(2)
C4 N3 C2 N1 . -0.8(2)
Co1 N3 C2 N1 . -179.56(16)
C5 N1 C2 N3 . 0.7(2)
